data_7232268
loop_
_publ_author_name
'Drescher (n\'ee Oschmann), Wiebke'
'Borner, Corinna'
'Tindall, Daniel J.'
'Kleeberg, Christian'

_publ_section_title
;
 Exploring unsymmetrical diboranes(4) as boryl ligand precursors:
 platinum(ii) bis-boryl complexes
;
_journal_issue 7
_journal_name_full 'RSC Advances'
_journal_page_first 3900
_journal_paper_doi 10.1039/C9RA00170K
_journal_volume 9
_journal_year 2019
_chemical_formula_moiety 'C47 H52 B2 O4 P2 Pt'
_chemical_formula_sum 'C47 H52 B2 O4 P2 Pt'
_chemical_formula_weight 959.53
_space_group_crystal_system orthorhombic
_space_group_IT_number 61
_space_group_name_Hall '-P 2ac 2ab'
_space_group_name_H-M_alt 'P b c a'
_symmetry_space_group_name_Hall '-P 2ac 2ab'
_symmetry_space_group_name_H-M 'P b c a'
_atom_sites_solution_hydrogens geom
_atom_sites_solution_primary iterative
_atom_sites_solution_secondary difmap
_audit_creation_method SHELXL-2016/6
_audit_update_record
;
2018-11-27 deposited with the CCDC.
2019-01-24 downloaded from the CCDC.
;
_cell_angle_alpha 90
_cell_angle_beta 90
_cell_angle_gamma 90
_cell_formula_units_Z 8
_cell_length_a 18.1455(3)
_cell_length_b 14.2463(3)
_cell_length_c 33.2215(7)
_cell_measurement_reflns_used 39182
_cell_measurement_temperature 100(2)
_cell_measurement_theta_max 30.3560
_cell_measurement_theta_min 2.5610
_cell_volume 8588.0(3)
_computing_cell_refinement
;
 CrysAlisPro 1.171.39.46 (Rigaku Oxford Diffraction, 2018)
;
_computing_data_collection
;
 CrysAlisPro 1.171.39.46 (Rigaku Oxford Diffraction, 2018)
;
_computing_data_reduction
;
 CrysAlisPro 1.171.39.46 (Rigaku Oxford Diffraction, 2018)
;
_computing_molecular_graphics
;
 K. Brandenburg, 2017, Diamond 4.4.1, Crystal Impact GbR, Bonn, Germany.
;
_computing_publication_material
;
 WinGX v2014.1 (L. J. Farrugia, J. Appl. Cryst., 2012, 45, 849-854.)
;
_computing_structure_refinement
;
 SHELXL-2017/1 (G. M. Sheldrick, Acta Cryst., 2015, C71, 3--8)
;
_computing_structure_solution
;
 SHELXT (Ver. 2014/5) (G. M. Sheldrick, Acta Cryst., 2015, A71, 3--8)
;
_diffrn_ambient_environment N~2~
_diffrn_ambient_temperature 100(2)
_diffrn_detector_area_resol_mean 16.1419
_diffrn_detector_type EOS
_diffrn_measured_fraction_theta_full 1.000
_diffrn_measured_fraction_theta_max 1.000
_diffrn_measurement_device 'four-circle diffractometer'
_diffrn_measurement_device_type 'Oxford Diffraction, Xcalibur, EOS'
_diffrn_measurement_method \w-scan
_diffrn_radiation_monochromator graphite
_diffrn_radiation_source 'Enhance (Mo) X-ray Source'
_diffrn_radiation_type MoK\a
_diffrn_radiation_wavelength 0.71073
_diffrn_reflns_av_R_equivalents 0.0465
_diffrn_reflns_av_unetI/netI 0.0225
_diffrn_reflns_Laue_measured_fraction_full 1.000
_diffrn_reflns_Laue_measured_fraction_max 1.000
_diffrn_reflns_limit_h_max 23
_diffrn_reflns_limit_h_min -23
_diffrn_reflns_limit_k_max 18
_diffrn_reflns_limit_k_min -18
_diffrn_reflns_limit_l_max 43
_diffrn_reflns_limit_l_min -40
_diffrn_reflns_number 144260
_diffrn_reflns_point_group_measured_fraction_full 1.000
_diffrn_reflns_point_group_measured_fraction_max 1.000
_diffrn_reflns_theta_full 25.242
_diffrn_reflns_theta_max 28.000
_diffrn_reflns_theta_min 2.192
_exptl_absorpt_coefficient_mu 3.384
_exptl_absorpt_correction_T_max 0.580
_exptl_absorpt_correction_T_min 0.350
_exptl_absorpt_correction_type gaussian
_exptl_absorpt_process_details
;
 CrysAlisPro 1.171.39.46 (Rigaku Oxford Diffraction, 2018)
 Numerical absorption correction based on gaussian integration over
 a multifaceted crystal model
 Empirical absorption correction using spherical harmonics,
 implemented in SCALE3 ABSPACK scaling algorithm.
;
_exptl_crystal_colour 'clear colourless'
_exptl_crystal_density_diffrn 1.484
_exptl_crystal_description 'irregular block'
_exptl_crystal_F_000 3872
_exptl_crystal_recrystallization_method
;
 Slow diffusion of n-pentane into a solution in THF at ambient temperature.
;
_exptl_crystal_size_max 0.402
_exptl_crystal_size_mid 0.326
_exptl_crystal_size_min 0.212
_refine_diff_density_max 1.009
_refine_diff_density_min -0.724
_refine_diff_density_rms 0.093
_refine_ls_extinction_method none
_refine_ls_goodness_of_fit_ref 1.234
_refine_ls_hydrogen_treatment constr
_refine_ls_matrix_type full
_refine_ls_number_parameters 511
_refine_ls_number_reflns 10365
_refine_ls_number_restraints 0
_refine_ls_restrained_S_all 1.234
_refine_ls_R_factor_all 0.0374
_refine_ls_R_factor_gt 0.0289
_refine_ls_shift/su_max 0.003
_refine_ls_shift/su_mean 0.000
_refine_ls_structure_factor_coef Fsqd
_refine_ls_weighting_details 'w=1/[\s^2^(Fo^2^)+(0.0063P)^2^+15.8621P] where P=(Fo^2^+2Fc^2^)/3'
_refine_ls_weighting_scheme calc
_refine_ls_wR_factor_gt 0.0495
_refine_ls_wR_factor_ref 0.0516
_reflns_Friedel_coverage 0.000
_reflns_number_gt 9040
_reflns_number_total 10365
_reflns_threshold_expression 'I > 2\s(I)'
_cod_data_source_file c9ra00170k2.cif
_cod_data_source_block wo38wo
_cod_database_code 7232268
_shelx_shelxl_version_number 2016/6
_shelx_space_group_comment
;
The symmetry employed for this shelxl refinement is uniquely defined
by the following loop, which should always be used as a source of
symmetry information in preference to the above space-group names.
They are only intended as comments.
;

loop_
_space_group_symop_operation_xyz
'x, y, z'
'-x+1/2, -y, z+1/2'
'-x, y+1/2, -z+1/2'
'x+1/2, -y+1/2, -z'
'-x, -y, -z'
'x-1/2, y, -z-1/2'
'x, -y-1/2, z-1/2'
'-x-1/2, y-1/2, z'

loop_
_atom_site_label
_atom_site_type_symbol
_atom_site_fract_x
_atom_site_fract_y
_atom_site_fract_z
_atom_site_U_iso_or_equiv
_atom_site_adp_type
_atom_site_occupancy
_atom_site_site_symmetry_order
_atom_site_calc_flag
_atom_site_refinement_flags_posn
_atom_site_refinement_flags_adp
C1 C 0.63841(17) 0.2607(2) 0.38793(11) 0.0278(7) Uani 1 1 d . .
C2 C 0.58662(18) 0.1916(2) 0.36532(10) 0.0291(7) Uani 1 1 d . .
C3 C 0.6475(2) 0.2379(3) 0.43249(11) 0.0382(9) Uani 1 1 d . .
H3A H 0.672580 0.290025 0.446003 0.057 Uiso 1 1 calc R U
H3B H 0.676888 0.180569 0.435429 0.057 Uiso 1 1 calc R U
H3C H 0.598896 0.228371 0.444684 0.057 Uiso 1 1 calc R U
C4 C 0.71329(19) 0.2770(3) 0.36865(13) 0.0458(10) Uani 1 1 d . .
H4A H 0.706561 0.299874 0.341071 0.069 Uiso 1 1 calc R U
H4B H 0.740934 0.217929 0.368149 0.069 Uiso 1 1 calc R U
H4C H 0.740666 0.323760 0.384299 0.069 Uiso 1 1 calc R U
C5 C 0.5877(2) 0.0915(2) 0.38078(13) 0.0402(9) Uani 1 1 d . .
H5A H 0.575187 0.090964 0.409470 0.060 Uiso 1 1 calc R U
H5B H 0.637044 0.064821 0.377016 0.060 Uiso 1 1 calc R U
H5C H 0.551683 0.053897 0.365847 0.060 Uiso 1 1 calc R U
C6 C 0.5974(2) 0.1935(3) 0.31987(11) 0.0456(10) Uani 1 1 d . .
H6A H 0.556928 0.159571 0.306826 0.068 Uiso 1 1 calc R U
H6B H 0.644333 0.163423 0.313040 0.068 Uiso 1 1 calc R U
H6C H 0.597856 0.258707 0.310498 0.068 Uiso 1 1 calc R U
C7 C 0.45553(17) 0.2906(2) 0.50219(9) 0.0242(7) Uani 1 1 d . .
H7A H 0.433259 0.335290 0.521517 0.029 Uiso 1 1 calc R U
H7B H 0.500660 0.264675 0.514697 0.029 Uiso 1 1 calc R U
C8 C 0.40158(16) 0.2112(2) 0.49444(9) 0.0219(6) Uani 1 1 d . .
C9 C 0.33780(15) 0.2516(2) 0.47061(9) 0.0192(6) Uani 1 1 d . .
H9A H 0.304493 0.199854 0.462574 0.023 Uiso 1 1 calc R U
H9B H 0.309531 0.294727 0.488150 0.023 Uiso 1 1 calc R U
C10 C 0.43826(19) 0.1320(2) 0.47074(10) 0.0301(7) Uani 1 1 d . .
H10A H 0.402272 0.082022 0.465737 0.045 Uiso 1 1 calc R U
H10B H 0.479644 0.106701 0.486294 0.045 Uiso 1 1 calc R U
H10C H 0.456379 0.156399 0.445004 0.045 Uiso 1 1 calc R U
C11 C 0.37137(19) 0.1750(3) 0.53455(10) 0.0324(8) Uani 1 1 d . .
H11A H 0.354140 0.228148 0.550766 0.049 Uiso 1 1 calc R U
H11B H 0.410407 0.141735 0.549094 0.049 Uiso 1 1 calc R U
H11C H 0.330213 0.132099 0.529477 0.049 Uiso 1 1 calc R U
C12 C 0.42267(15) 0.59899(19) 0.30188(8) 0.0144(5) Uani 1 1 d . .
C13 C 0.34576(15) 0.6049(2) 0.30046(8) 0.0174(6) Uani 1 1 d . .
H13 H 0.316677 0.551807 0.307291 0.021 Uiso 1 1 calc R U
C14 C 0.31186(16) 0.6878(2) 0.28913(9) 0.0229(6) Uani 1 1 d . .
H14 H 0.259598 0.691200 0.288194 0.028 Uiso 1 1 calc R U
C15 C 0.35335(18) 0.7657(2) 0.27919(9) 0.0250(7) Uani 1 1 d . .
H15 H 0.329765 0.822244 0.271167 0.030 Uiso 1 1 calc R U
C16 C 0.42942(17) 0.7610(2) 0.28096(10) 0.0252(7) Uani 1 1 d . .
H16 H 0.458201 0.814652 0.274467 0.030 Uiso 1 1 calc R U
C17 C 0.46383(16) 0.67767(19) 0.29229(9) 0.0200(6) Uani 1 1 d . .
H17 H 0.516098 0.674806 0.293431 0.024 Uiso 1 1 calc R U
C18 C 0.42580(14) 0.40849(18) 0.28159(8) 0.0148(6) Uani 1 1 d . .
C19 C 0.41267(15) 0.3154(2) 0.29233(9) 0.0186(6) Uani 1 1 d . .
H19 H 0.425079 0.294312 0.318589 0.022 Uiso 1 1 calc R U
C20 C 0.38154(15) 0.2533(2) 0.26490(10) 0.0238(7) Uani 1 1 d . .
H20 H 0.373395 0.189770 0.272438 0.029 Uiso 1 1 calc R U
C21 C 0.36244(16) 0.2831(2) 0.22686(10) 0.0259(7) Uani 1 1 d . .
H21 H 0.340234 0.240724 0.208415 0.031 Uiso 1 1 calc R U
C22 C 0.37568(17) 0.3748(2) 0.21567(10) 0.0254(7) Uani 1 1 d . .
H22 H 0.363144 0.395280 0.189328 0.030 Uiso 1 1 calc R U
C23 C 0.40719(15) 0.4373(2) 0.24264(9) 0.0197(6) Uani 1 1 d . .
H23 H 0.416219 0.500277 0.234604 0.024 Uiso 1 1 calc R U
C24 C 0.56110(15) 0.50412(18) 0.30542(8) 0.0149(5) Uani 1 1 d . .
C25 C 0.61057(15) 0.5235(2) 0.33627(9) 0.0191(6) Uani 1 1 d . .
H25 H 0.593509 0.527262 0.363261 0.023 Uiso 1 1 calc R U
C26 C 0.68493(16) 0.5375(2) 0.32791(10) 0.0232(7) Uani 1 1 d . .
H26 H 0.718213 0.551110 0.349193 0.028 Uiso 1 1 calc R U
C27 C 0.71060(16) 0.5317(2) 0.28888(9) 0.0220(6) Uani 1 1 d . .
H27 H 0.761404 0.541121 0.283274 0.026 Uiso 1 1 calc R U
C28 C 0.66175(16) 0.51206(19) 0.25791(9) 0.0196(6) Uani 1 1 d . .
H28 H 0.679134 0.507767 0.231004 0.024 Uiso 1 1 calc R U
C29 C 0.58740(15) 0.49863(19) 0.26616(9) 0.0168(6) Uani 1 1 d . .
H29 H 0.554202 0.485569 0.244767 0.020 Uiso 1 1 calc R U
C30 C 0.34100(15) 0.52180(19) 0.46587(8) 0.0164(6) Uani 1 1 d . .
C31 C 0.39634(16) 0.5323(2) 0.49469(9) 0.0227(6) Uani 1 1 d . .
H31 H 0.444451 0.550327 0.486498 0.027 Uiso 1 1 calc R U
C32 C 0.38205(18) 0.5167(2) 0.53488(9) 0.0271(7) Uani 1 1 d . .
H32 H 0.419997 0.524782 0.554271 0.033 Uiso 1 1 calc R U
C33 C 0.31238(18) 0.4893(2) 0.54690(10) 0.0269(7) Uani 1 1 d . .
H33 H 0.302378 0.478860 0.574609 0.032 Uiso 1 1 calc R U
C34 C 0.25740(17) 0.4770(2) 0.51877(9) 0.0236(7) Uani 1 1 d . .
H34 H 0.209861 0.456862 0.527048 0.028 Uiso 1 1 calc R U
C35 C 0.27145(16) 0.4942(2) 0.47822(9) 0.0200(6) Uani 1 1 d . .
H35 H 0.233159 0.486908 0.458969 0.024 Uiso 1 1 calc R U
C36 C 0.27446(15) 0.5458(2) 0.38885(8) 0.0180(6) Uani 1 1 d . .
C37 C 0.24781(16) 0.4601(2) 0.37452(8) 0.0214(6) Uani 1 1 d . .
H37 H 0.277038 0.405098 0.376972 0.026 Uiso 1 1 calc R U
C38 C 0.17892(17) 0.4552(3) 0.35675(9) 0.0292(8) Uani 1 1 d . .
H38 H 0.161140 0.396909 0.346792 0.035 Uiso 1 1 calc R U
C39 C 0.13592(17) 0.5351(3) 0.35348(10) 0.0334(8) Uani 1 1 d . .
H39 H 0.088476 0.531327 0.341491 0.040 Uiso 1 1 calc R U
C40 C 0.16171(18) 0.6204(3) 0.36760(9) 0.0292(7) Uani 1 1 d . .
H40 H 0.132055 0.675075 0.365300 0.035 Uiso 1 1 calc R U
C41 C 0.23111(16) 0.6258(2) 0.38513(9) 0.0223(6) Uani 1 1 d . .
H41 H 0.249016 0.684396 0.394625 0.027 Uiso 1 1 calc R U
C42 C 0.39567(15) 0.6651(2) 0.41608(9) 0.0180(6) Uani 1 1 d . .
C43 C 0.45577(19) 0.6941(3) 0.39378(9) 0.0295(7) Uani 1 1 d . .
H43 H 0.482366 0.649767 0.378131 0.035 Uiso 1 1 calc R U
C44 C 0.47780(19) 0.7881(2) 0.39402(10) 0.0309(8) Uani 1 1 d . .
H44 H 0.517237 0.808093 0.377274 0.037 Uiso 1 1 calc R U
C45 C 0.4425(2) 0.8518(2) 0.41844(10) 0.0316(8) Uani 1 1 d . .
H45 H 0.457525 0.915740 0.418624 0.038 Uiso 1 1 calc R U
C46 C 0.38518(18) 0.8224(2) 0.44273(11) 0.0323(8) Uani 1 1 d . .
H46 H 0.361636 0.865812 0.460212 0.039 Uiso 1 1 calc R U
C47 C 0.36193(17) 0.7301(2) 0.44167(10) 0.0254(7) Uani 1 1 d . .
H47 H 0.322541 0.710565 0.458540 0.031 Uiso 1 1 calc R U
B1 B 0.42710(17) 0.3483(2) 0.43469(10) 0.0161(6) Uani 1 1 d . .
B2 B 0.52313(18) 0.3276(2) 0.38010(10) 0.0180(7) Uani 1 1 d . .
O1 O 0.59708(10) 0.34803(14) 0.38537(6) 0.0213(4) Uani 1 1 d . .
O2 O 0.51384(11) 0.23193(14) 0.37268(6) 0.0228(5) Uani 1 1 d . .
O4 O 0.47547(11) 0.34045(14) 0.46615(6) 0.0199(4) Uani 1 1 d . .
O5 O 0.36052(11) 0.30150(14) 0.43524(6) 0.0191(4) Uani 1 1 d . .
P1 P 0.46399(4) 0.48870(5) 0.31922(2) 0.01297(14) Uani 1 1 d . .
P2 P 0.36519(4) 0.54288(5) 0.41301(2) 0.01428(14) Uani 1 1 d . .
Pt1 Pt 0.44538(2) 0.43349(2) 0.38469(2) 0.01293(3) Uani 1 1 d . .

loop_
_atom_site_aniso_label
_atom_site_aniso_U_11
_atom_site_aniso_U_22
_atom_site_aniso_U_33
_atom_site_aniso_U_23
_atom_site_aniso_U_13
_atom_site_aniso_U_12
C1 0.0200(14) 0.0233(15) 0.040(2) 0.0041(14) 0.0016(14) 0.0083(12)
C2 0.0256(16) 0.0252(17) 0.036(2) -0.0006(14) 0.0040(14) 0.0120(13)
C3 0.037(2) 0.0332(19) 0.044(2) 0.0091(17) -0.0116(17) 0.0107(16)
C4 0.0253(18) 0.035(2) 0.078(3) 0.006(2) 0.0118(18) 0.0100(15)
C5 0.0315(18) 0.0194(16) 0.070(3) 0.0013(17) -0.0015(18) 0.0083(13)
C6 0.050(2) 0.047(2) 0.040(2) -0.0113(19) 0.0093(19) 0.0203(19)
C7 0.0257(16) 0.0285(16) 0.0183(16) 0.0095(13) -0.0039(12) -0.0073(13)
C8 0.0220(15) 0.0240(15) 0.0198(16) 0.0082(12) -0.0028(12) -0.0044(12)
C9 0.0185(14) 0.0196(14) 0.0195(16) 0.0032(12) 0.0009(12) -0.0039(11)
C10 0.0330(18) 0.0205(15) 0.037(2) 0.0063(14) -0.0003(15) 0.0022(13)
C11 0.0321(18) 0.0358(19) 0.029(2) 0.0126(15) -0.0034(15) -0.0114(15)
C12 0.0163(13) 0.0149(13) 0.0118(14) 0.0008(10) 0.0005(10) 0.0012(10)
C13 0.0179(14) 0.0179(13) 0.0163(15) 0.0006(11) 0.0012(11) -0.0014(11)
C14 0.0195(14) 0.0249(16) 0.0244(17) 0.0031(13) 0.0010(12) 0.0054(12)
C15 0.0309(17) 0.0178(15) 0.0263(18) 0.0040(12) 0.0012(13) 0.0087(12)
C16 0.0324(17) 0.0124(14) 0.0307(19) 0.0049(12) 0.0047(14) -0.0016(12)
C17 0.0205(14) 0.0144(13) 0.0251(17) 0.0036(12) 0.0002(12) 0.0002(11)
C18 0.0135(12) 0.0135(13) 0.0175(15) -0.0036(10) 0.0013(10) -0.0004(10)
C19 0.0151(13) 0.0171(14) 0.0236(16) -0.0008(12) 0.0039(11) -0.0001(11)
C20 0.0163(14) 0.0143(14) 0.041(2) -0.0049(13) 0.0037(13) -0.0024(11)
C21 0.0173(14) 0.0278(17) 0.0325(19) -0.0154(14) -0.0034(13) 0.0006(12)
C22 0.0260(16) 0.0284(17) 0.0218(17) -0.0066(13) -0.0061(13) 0.0065(13)
C23 0.0204(14) 0.0180(13) 0.0208(16) -0.0011(12) -0.0006(11) 0.0018(12)
C24 0.0140(12) 0.0115(12) 0.0190(15) 0.0029(10) 0.0021(11) 0.0024(10)
C25 0.0188(14) 0.0213(15) 0.0171(16) 0.0021(12) 0.0009(11) 0.0000(11)
C26 0.0163(14) 0.0267(16) 0.0266(18) 0.0042(13) -0.0055(12) -0.0045(12)
C27 0.0134(13) 0.0212(14) 0.0314(18) 0.0048(13) 0.0039(12) 0.0014(11)
C28 0.0213(14) 0.0139(13) 0.0237(17) 0.0007(11) 0.0078(12) 0.0018(11)
C29 0.0177(13) 0.0135(13) 0.0192(16) -0.0016(11) -0.0001(11) 0.0002(11)
C30 0.0181(13) 0.0134(13) 0.0176(15) -0.0021(11) 0.0015(11) 0.0001(11)
C31 0.0195(14) 0.0280(16) 0.0207(17) -0.0030(13) 0.0000(12) -0.0041(12)
C32 0.0322(17) 0.0320(18) 0.0172(17) -0.0028(13) -0.0032(13) -0.0018(14)
C33 0.0362(18) 0.0284(17) 0.0161(17) 0.0006(13) 0.0059(13) 0.0000(14)
C34 0.0241(15) 0.0209(15) 0.0256(17) 0.0019(13) 0.0080(13) -0.0015(12)
C35 0.0191(14) 0.0187(14) 0.0221(16) 0.0003(12) 0.0004(12) -0.0021(11)
C36 0.0163(13) 0.0247(15) 0.0129(15) 0.0012(11) 0.0013(11) -0.0001(11)
C37 0.0199(14) 0.0268(16) 0.0175(16) 0.0000(12) 0.0024(12) -0.0045(12)
C38 0.0243(16) 0.045(2) 0.0182(17) -0.0030(14) -0.0008(13) -0.0108(14)
C39 0.0173(15) 0.064(3) 0.0194(18) 0.0017(16) -0.0049(13) -0.0005(15)
C40 0.0238(16) 0.046(2) 0.0176(17) 0.0035(15) -0.0008(13) 0.0096(15)
C41 0.0224(14) 0.0286(16) 0.0161(15) 0.0013(13) 0.0008(12) 0.0046(12)
C42 0.0186(13) 0.0160(13) 0.0193(16) 0.0001(11) -0.0041(11) -0.0002(11)
C43 0.0356(19) 0.0376(19) 0.0152(17) 0.0024(13) -0.0090(13) -0.0020(15)
C44 0.0373(19) 0.0281(17) 0.0274(19) 0.0071(14) -0.0058(14) -0.0134(14)
C45 0.044(2) 0.0144(14) 0.037(2) 0.0033(13) -0.0181(17) -0.0014(14)
C46 0.0292(17) 0.0197(16) 0.048(2) -0.0075(15) -0.0118(16) 0.0102(13)
C47 0.0184(14) 0.0230(16) 0.035(2) -0.0057(13) -0.0038(13) 0.0032(12)
B1 0.0184(15) 0.0154(15) 0.0145(17) -0.0006(12) 0.0011(12) 0.0015(12)
B2 0.0209(15) 0.0197(16) 0.0133(17) 0.0047(13) 0.0027(13) 0.0009(12)
O1 0.0173(10) 0.0182(10) 0.0283(12) 0.0030(9) 0.0009(9) 0.0041(8)
O2 0.0218(10) 0.0164(10) 0.0303(13) -0.0016(9) 0.0007(9) 0.0051(8)
O4 0.0179(10) 0.0245(11) 0.0173(11) 0.0057(8) -0.0016(8) -0.0053(8)
O5 0.0186(10) 0.0228(11) 0.0160(11) 0.0053(8) -0.0017(8) -0.0032(8)
P1 0.0134(3) 0.0116(3) 0.0140(4) 0.0000(3) 0.0009(3) 0.0000(2)
P2 0.0132(3) 0.0141(3) 0.0155(4) -0.0008(3) 0.0010(3) 0.0003(3)
Pt1 0.01290(5) 0.01292(5) 0.01298(6) 0.00084(4) 0.00150(4) 0.00110(4)

loop_
_atom_type_symbol
_atom_type_description
_atom_type_scat_dispersion_real
_atom_type_scat_dispersion_imag
_atom_type_scat_source
C C 0.0033 0.0016 'International Tables Vol C Tables 4.2.6.8 and 6.1.1.4'
H H 0.0000 0.0000 'International Tables Vol C Tables 4.2.6.8 and 6.1.1.4'
B B 0.0013 0.0007 'International Tables Vol C Tables 4.2.6.8 and 6.1.1.4'
O O 0.0106 0.0060 'International Tables Vol C Tables 4.2.6.8 and 6.1.1.4'
P P 0.1023 0.0942 'International Tables Vol C Tables 4.2.6.8 and 6.1.1.4'
Pt Pt -1.7033 8.3905 'International Tables Vol C Tables 4.2.6.8 and 6.1.1.4'

loop_
_geom_angle_atom_site_label_1
_geom_angle_atom_site_label_2
_geom_angle_atom_site_label_3
_geom_angle
O1 C1 C4 107.8(3)
O1 C1 C3 107.2(3)
C4 C1 C3 110.2(3)
O1 C1 C2 101.7(2)
C4 C1 C2 115.7(3)
C3 C1 C2 113.5(3)
O2 C2 C5 109.0(3)
O2 C2 C6 106.0(3)
C5 C2 C6 110.6(3)
O2 C2 C1 102.5(2)
C5 C2 C1 115.1(3)
C6 C2 C1 113.0(3)
O4 C7 C8 112.9(2)
C9 C8 C7 107.3(2)
C9 C8 C10 110.1(3)
C7 C8 C10 110.9(3)
C9 C8 C11 108.0(3)
C7 C8 C11 109.5(3)
C10 C8 C11 110.9(3)
O5 C9 C8 113.4(2)
C17 C12 C13 118.8(3)
C17 C12 P1 123.1(2)
C13 C12 P1 118.1(2)
C14 C13 C12 120.3(3)
C15 C14 C13 120.6(3)
C14 C15 C16 119.7(3)
C15 C16 C17 120.0(3)
C12 C17 C16 120.7(3)
C19 C18 C23 118.4(3)
C19 C18 P1 118.9(2)
C23 C18 P1 122.7(2)
C20 C19 C18 120.5(3)
C21 C20 C19 120.4(3)
C20 C21 C22 119.7(3)
C21 C22 C23 120.4(3)
C22 C23 C18 120.6(3)
C25 C24 C29 118.7(3)
C25 C24 P1 117.4(2)
C29 C24 P1 123.9(2)
C24 C25 C26 120.5(3)
C27 C26 C25 120.4(3)
C26 C27 C28 119.6(3)
C27 C28 C29 120.1(3)
C28 C29 C24 120.7(3)
C35 C30 C31 118.9(3)
C35 C30 P2 123.3(2)
C31 C30 P2 117.8(2)
C32 C31 C30 120.8(3)
C31 C32 C33 119.8(3)
C34 C33 C32 120.1(3)
C33 C34 C35 120.1(3)
C30 C35 C34 120.2(3)
C41 C36 C37 119.4(3)
C41 C36 P2 124.4(2)
C37 C36 P2 116.2(2)
C38 C37 C36 120.2(3)
C37 C38 C39 120.0(3)
C40 C39 C38 120.3(3)
C39 C40 C41 119.8(3)
C40 C41 C36 120.3(3)
C43 C42 C47 118.3(3)
C43 C42 P2 119.6(2)
C47 C42 P2 122.1(2)
C42 C43 C44 120.6(3)
C45 C44 C43 120.2(3)
C44 C45 C46 119.6(3)
C45 C46 C47 120.3(3)
C46 C47 C42 120.8(3)
O4 B1 O5 120.8(3)
O4 B1 Pt1 123.6(2)
O5 B1 Pt1 115.5(2)
O1 B2 O2 110.2(2)
O1 B2 Pt1 119.9(2)
O2 B2 Pt1 130.0(2)
B2 O1 C1 109.1(2)
B2 O2 C2 107.8(2)
B1 O4 C7 121.0(2)
B1 O5 C9 120.1(2)
C18 P1 C12 99.53(13)
C18 P1 C24 105.54(12)
C12 P1 C24 102.23(12)
C18 P1 Pt1 111.76(9)
C12 P1 Pt1 121.43(9)
C24 P1 Pt1 114.31(9)
C42 P2 C36 105.95(13)
C42 P2 C30 100.06(13)
C36 P2 C30 102.01(13)
C42 P2 Pt1 118.04(10)
C36 P2 Pt1 113.53(9)
C30 P2 Pt1 115.23(9)
B2 Pt1 B1 75.11(12)
B2 Pt1 P2 160.42(9)
B1 Pt1 P2 88.19(9)
B2 Pt1 P1 94.48(9)
B1 Pt1 P1 163.89(9)
P2 Pt1 P1 103.94(2)

loop_
_geom_bond_atom_site_label_1
_geom_bond_atom_site_label_2
_geom_bond_distance
C1 O1 1.455(3)
C1 C4 1.520(5)
C1 C3 1.525(5)
C1 C2 1.555(5)
C2 O2 1.461(4)
C2 C5 1.516(5)
C2 C6 1.523(5)
C7 O4 1.438(3)
C7 C8 1.519(4)
C8 C9 1.516(4)
C8 C10 1.528(4)
C8 C11 1.530(4)
C9 O5 1.434(3)
C12 C17 1.384(4)
C12 C13 1.399(4)
C12 P1 1.834(3)
C13 C14 1.384(4)
C14 C15 1.381(4)
C15 C16 1.383(4)
C16 C17 1.394(4)
C18 C19 1.393(4)
C18 C23 1.399(4)
C18 P1 1.830(3)
C19 C20 1.391(4)
C20 C21 1.378(5)
C21 C22 1.380(5)
C22 C23 1.387(4)
C24 C25 1.390(4)
C24 C29 1.391(4)
C24 P1 1.834(3)
C25 C26 1.392(4)
C26 C27 1.380(4)
C27 C28 1.387(4)
C28 C29 1.390(4)
C30 C35 1.384(4)
C30 C31 1.395(4)
C30 P2 1.835(3)
C31 C32 1.378(4)
C32 C33 1.382(4)
C33 C34 1.378(4)
C34 C35 1.393(4)
C36 C41 1.391(4)
C36 C37 1.396(4)
C36 P2 1.832(3)
C37 C38 1.384(4)
C38 C39 1.384(5)
C39 C40 1.384(5)
C40 C41 1.390(4)
C42 C43 1.382(4)
C42 C47 1.398(4)
C42 P2 1.830(3)
C43 C44 1.398(5)
C44 C45 1.375(5)
C45 C46 1.382(5)
C46 C47 1.381(4)
B1 O4 1.369(4)
B1 O5 1.380(4)
B1 Pt1 2.084(3)
B2 O1 1.384(4)
B2 O2 1.396(4)
B2 Pt1 2.071(3)
P1 Pt1 2.3376(7)
P2 Pt1 2.3305(7)

loop_
_geom_torsion_atom_site_label_1
_geom_torsion_atom_site_label_2
_geom_torsion_atom_site_label_3
_geom_torsion_atom_site_label_4
_geom_torsion
O1 C1 C2 O2 -29.0(3)
C4 C1 C2 O2 -145.5(3)
C3 C1 C2 O2 85.7(3)
O1 C1 C2 C5 -147.2(3)
C4 C1 C2 C5 96.4(4)
C3 C1 C2 C5 -32.4(4)
O1 C1 C2 C6 84.5(3)
C4 C1 C2 C6 -31.9(4)
C3 C1 C2 C6 -160.7(3)
O4 C7 C8 C9 -51.6(3)
O4 C7 C8 C10 68.7(3)
O4 C7 C8 C11 -168.6(3)
C7 C8 C9 O5 52.5(3)
C10 C8 C9 O5 -68.4(3)
C11 C8 C9 O5 170.4(2)
C17 C12 C13 C14 0.8(4)
P1 C12 C13 C14 177.4(2)
C12 C13 C14 C15 -0.1(5)
C13 C14 C15 C16 -0.7(5)
C14 C15 C16 C17 0.8(5)
C13 C12 C17 C16 -0.7(4)
P1 C12 C17 C16 -177.1(2)
C15 C16 C17 C12 -0.1(5)
C23 C18 C19 C20 -0.3(4)
P1 C18 C19 C20 178.0(2)
C18 C19 C20 C21 -0.8(4)
C19 C20 C21 C22 1.3(4)
C20 C21 C22 C23 -0.8(5)
C21 C22 C23 C18 -0.2(4)
C19 C18 C23 C22 0.7(4)
P1 C18 C23 C22 -177.4(2)
C29 C24 C25 C26 0.2(4)
P1 C24 C25 C26 -179.0(2)
C24 C25 C26 C27 -0.4(5)
C25 C26 C27 C28 0.2(5)
C26 C27 C28 C29 0.2(4)
C27 C28 C29 C24 -0.4(4)
C25 C24 C29 C28 0.1(4)
P1 C24 C29 C28 179.3(2)
C35 C30 C31 C32 -0.9(4)
P2 C30 C31 C32 -179.4(2)
C30 C31 C32 C33 0.8(5)
C31 C32 C33 C34 0.3(5)
C32 C33 C34 C35 -1.4(5)
C31 C30 C35 C34 -0.2(4)
P2 C30 C35 C34 178.3(2)
C33 C34 C35 C30 1.3(5)
C41 C36 C37 C38 0.1(4)
P2 C36 C37 C38 178.4(2)
C36 C37 C38 C39 -0.6(5)
C37 C38 C39 C40 0.6(5)
C38 C39 C40 C41 0.0(5)
C39 C40 C41 C36 -0.5(5)
C37 C36 C41 C40 0.5(4)
P2 C36 C41 C40 -177.6(2)
C47 C42 C43 C44 -5.9(4)
P2 C42 C43 C44 176.7(2)
C42 C43 C44 C45 4.0(5)
C43 C44 C45 C46 0.0(5)
C44 C45 C46 C47 -1.8(5)
C45 C46 C47 C42 -0.2(5)
C43 C42 C47 C46 4.0(5)
P2 C42 C47 C46 -178.6(2)
O2 B2 O1 C1 -9.3(3)
Pt1 B2 O1 C1 169.8(2)
C4 C1 O1 B2 145.9(3)
C3 C1 O1 B2 -95.5(3)
C2 C1 O1 B2 23.9(3)
O1 B2 O2 C2 -11.0(3)
Pt1 B2 O2 C2 170.0(2)
C5 C2 O2 B2 147.4(3)
C6 C2 O2 B2 -93.6(3)
C1 C2 O2 B2 25.0(3)
O5 B1 O4 C7 -5.9(4)
Pt1 B1 O4 C7 171.5(2)
C8 C7 O4 B1 30.3(4)
O4 B1 O5 C9 6.4(4)
Pt1 B1 O5 C9 -171.26(19)
C8 C9 O5 B1 -31.4(4)
C19 C18 P1 C12 -149.8(2)
C23 C18 P1 C12 28.4(3)
C19 C18 P1 C24 104.6(2)
C23 C18 P1 C24 -77.2(2)
C19 C18 P1 Pt1 -20.2(2)
C23 C18 P1 Pt1 157.9(2)
C17 C12 P1 C18 -124.0(3)
C13 C12 P1 C18 59.5(2)
C17 C12 P1 C24 -15.7(3)
C13 C12 P1 C24 167.9(2)
C17 C12 P1 Pt1 113.1(2)
C13 C12 P1 Pt1 -63.4(2)
C25 C24 P1 C18 -151.1(2)
C29 C24 P1 C18 29.7(3)
C25 C24 P1 C12 105.2(2)
C29 C24 P1 C12 -74.0(3)
C25 C24 P1 Pt1 -27.9(2)
C29 C24 P1 Pt1 152.9(2)
C43 C42 P2 C36 -113.4(2)
C47 C42 P2 C36 69.3(3)
C43 C42 P2 C30 140.9(2)
C47 C42 P2 C30 -36.4(3)
C43 C42 P2 Pt1 15.1(3)
C47 C42 P2 Pt1 -162.2(2)
C41 C36 P2 C42 -16.7(3)
C37 C36 P2 C42 165.2(2)
C41 C36 P2 C30 87.6(3)
C37 C36 P2 C30 -90.6(2)
C41 C36 P2 Pt1 -147.8(2)
C37 C36 P2 Pt1 34.0(2)
C35 C30 P2 C42 121.8(2)
C31 C30 P2 C42 -59.7(2)
C35 C30 P2 C36 12.9(3)
C31 C30 P2 C36 -168.6(2)
C35 C30 P2 Pt1 -110.5(2)
C31 C30 P2 Pt1 68.0(2)
